data_7717689
loop_
_publ_author_name
'Hsieh, Chang-Chih'
'Chen, Chia-Wei'
'Chiang, Ming-Hsi'
'Horng, Yih-Chern'

_publ_section_title
;
 Cu(II)-Mediated Tautomerization for the Pyrazole-Nitrile Coupling
 Reaction
;
_journal_name_full 'Dalton Transactions'
_journal_paper_doi 10.1039/D4DT02904F
_journal_year 2025
_chemical_formula_sum 'C10 H12 Cl4 Cu N6 O8'
_chemical_formula_weight 549.61
_space_group_crystal_system triclinic
_space_group_IT_number 2
_space_group_name_Hall '-P 1'
_space_group_name_H-M_alt 'P -1'
_atom_sites_solution_hydrogens geom
_audit_creation_method SHELXL-2019/1
_audit_update_record
;
2024-12-04 deposited with the CCDC.	2024-12-17 downloaded from the CCDC.
;
_cell_angle_alpha 81.015(2)
_cell_angle_beta 84.024(2)
_cell_angle_gamma 68.617(2)
_cell_formula_units_Z 1
_cell_length_a 7.0595(2)
_cell_length_b 7.7575(2)
_cell_length_c 9.7194(3)
_cell_measurement_reflns_used 3333
_cell_measurement_temperature 150(2)
_cell_measurement_theta_max 28.54
_cell_measurement_theta_min 2.84
_cell_volume 488.91(3)
_computing_cell_refinement 'SAINT (Bruker, 2012)'
_computing_data_collection 'APEX2 (Bruker AXS, 2012)'
_computing_data_reduction 'SAINT (Bruker, 2012)'
_computing_molecular_graphics 'DIAMOND (Brandenburg, 1999)'
_computing_publication_material 'SHELXL-2019/1 (Sheldrick, 2019)'
_computing_structure_refinement 'SHELXL-2019/1 (Sheldrick, 2019)'
_computing_structure_solution 'SHELXL-2019/1 (Sheldrick, 2019)'
_diffrn_ambient_temperature 150(2)
_diffrn_measured_fraction_theta_full 1.000
_diffrn_measured_fraction_theta_max 0.987
_diffrn_measurement_device_type 'Bruker APEX-II CCD'
_diffrn_measurement_method \w
_diffrn_radiation_type MoK\a
_diffrn_radiation_wavelength 0.71073
_diffrn_reflns_av_R_equivalents 0.0223
_diffrn_reflns_av_unetI/netI 0.0270
_diffrn_reflns_Laue_measured_fraction_full 1.000
_diffrn_reflns_Laue_measured_fraction_max 0.987
_diffrn_reflns_limit_h_max 9
_diffrn_reflns_limit_h_min -9
_diffrn_reflns_limit_k_max 10
_diffrn_reflns_limit_k_min -9
_diffrn_reflns_limit_l_max 13
_diffrn_reflns_limit_l_min -12
_diffrn_reflns_number 7716
_diffrn_reflns_point_group_measured_fraction_full 1.000
_diffrn_reflns_point_group_measured_fraction_max 0.987
_diffrn_reflns_theta_full 25.242
_diffrn_reflns_theta_max 28.705
_diffrn_reflns_theta_min 2.124
_exptl_absorpt_coefficient_mu 1.716
_exptl_absorpt_correction_T_max 0.837
_exptl_absorpt_correction_T_min 0.404
_exptl_absorpt_correction_type multi-scan
_exptl_absorpt_process_details 'SADABS (Sheldrick, 2003)'
_exptl_crystal_colour blue
_exptl_crystal_density_diffrn 1.867
_exptl_crystal_description block
_exptl_crystal_F_000 728
_exptl_crystal_size_max 0.120
_exptl_crystal_size_mid 0.080
_exptl_crystal_size_min 0.020
_refine_diff_density_max 0.827
_refine_diff_density_min -0.567
_refine_diff_density_rms 0.076
_refine_ls_extinction_method none
_refine_ls_goodness_of_fit_ref 0.880
_refine_ls_hydrogen_treatment constr
_refine_ls_matrix_type full
_refine_ls_number_parameters 134
_refine_ls_number_reflns 2501
_refine_ls_number_restraints 0
_refine_ls_restrained_S_all 0.880
_refine_ls_R_factor_all 0.0375
_refine_ls_R_factor_gt 0.0319
_refine_ls_shift/su_max 0.000
_refine_ls_shift/su_mean 0.000
_refine_ls_structure_factor_coef Fsqd
_refine_ls_weighting_details 'w=1/[\s^2^(Fo^2^)+(0.1000P)^2^+0.0800P] where P=(Fo^2^+2Fc^2^)/3'
_refine_ls_weighting_scheme calc
_refine_ls_wR_factor_gt 0.1073
_refine_ls_wR_factor_ref 0.1151
_reflns_Friedel_coverage 0.000
_reflns_number_gt 2209
_reflns_number_total 2501
_reflns_threshold_expression 'I > 2\s(I)'
_cod_data_source_file d4dt02904f2.cif
_cod_data_source_block 1a
_cod_database_code 7717689
_shelx_shelxl_version_number 2019/1
_shelx_space_group_comment
;
The symmetry employed for this shelxl refinement is uniquely defined
by the following loop, which should always be used as a source of
symmetry information in preference to the above space-group names.
They are only intended as comments.
;

loop_
_space_group_symop_operation_xyz
'x, y, z'
'-x, -y, -z'

loop_
_atom_site_label
_atom_site_type_symbol
_atom_site_fract_x
_atom_site_fract_y
_atom_site_fract_z
_atom_site_U_iso_or_equiv
_atom_site_adp_type
_atom_site_occupancy
_atom_site_site_symmetry_order
_atom_site_calc_flag
_atom_site_refinement_flags_posn
_atom_site_refinement_flags_adp
_atom_site_refinement_flags_occupancy
_atom_site_disorder_assembly
_atom_site_disorder_group
O1 O 0.2428(3) 1.2507(2) 0.34833(17) 0.0339(4) Uani 1 1 d . . . . .
Cu1 Cu 0.500000 1.000000 0.500000 0.01805(14) Uani 1 2 d S . P . .
Cl2 Cl 0.18349(8) 1.24717(7) 0.21081(5) 0.02059(15) Uani 1 1 d . . . . .
Cl1 Cl 0.18880(8) 0.68745(8) 0.47686(6) 0.02666(16) Uani 1 1 d . . . . .
C2 C 0.4698(4) 0.6009(3) 0.2523(2) 0.0247(5) Uani 1 1 d . . . . .
H2 H 0.422781 0.516592 0.217498 0.030 Uiso 1 1 calc R U . . .
N1 N 0.4952(3) 0.8006(2) 0.39037(17) 0.0183(3) Uani 1 1 d . . . . .
C1 C 0.3915(3) 0.6957(3) 0.3699(2) 0.0210(4) Uani 1 1 d . . . . .
C3 C 0.6273(3) 0.6567(3) 0.1997(2) 0.0236(4) Uani 1 1 d . . . . .
H3 H 0.711550 0.619812 0.118757 0.028 Uiso 1 1 calc R U . . .
N3 N 0.7182(3) 1.0021(2) 0.35754(18) 0.0201(4) Uani 1 1 d . . . . .
H3A H 0.785494 1.078124 0.356249 0.024 Uiso 1 1 calc R U . . .
N2 N 0.6420(3) 0.7745(2) 0.28387(18) 0.0181(3) Uani 1 1 d . . . . .
C4 C 0.7586(3) 0.8899(3) 0.2673(2) 0.0190(4) Uani 1 1 d . . . . .
C5 C 0.9084(4) 0.8698(4) 0.1479(2) 0.0275(5) Uani 1 1 d . . . . .
H5A H 0.992492 0.944265 0.154524 0.041 Uiso 1 1 calc R U . . .
H5B H 0.836856 0.913404 0.060875 0.041 Uiso 1 1 calc R U . . .
H5C H 0.995513 0.738183 0.148958 0.041 Uiso 1 1 calc R U . . .
O2 O 0.1727(3) 1.4179(3) 0.12468(19) 0.0383(4) Uani 1 1 d . . . . .
O4 O -0.0159(3) 1.2341(3) 0.2205(2) 0.0475(5) Uani 1 1 d . . . . .
O3 O 0.3269(3) 1.0932(3) 0.1490(2) 0.0461(5) Uani 1 1 d . . . . .

loop_
_atom_site_aniso_label
_atom_site_aniso_U_11
_atom_site_aniso_U_22
_atom_site_aniso_U_33
_atom_site_aniso_U_23
_atom_site_aniso_U_13
_atom_site_aniso_U_12
O1 0.0436(10) 0.0303(9) 0.0219(8) -0.0063(7) -0.0107(7) -0.0025(8)
Cu1 0.0185(2) 0.0200(2) 0.0176(2) -0.00640(14) 0.00133(14) -0.00814(15)
Cl2 0.0253(3) 0.0182(3) 0.0189(3) -0.00266(19) -0.00197(19) -0.0082(2)
Cl1 0.0249(3) 0.0320(3) 0.0272(3) -0.0058(2) 0.0025(2) -0.0152(2)
C2 0.0290(11) 0.0238(11) 0.0252(11) -0.0069(9) -0.0015(9) -0.0125(9)
N1 0.0179(8) 0.0188(8) 0.0180(8) -0.0034(6) 0.0007(6) -0.0064(6)
C1 0.0196(9) 0.0182(9) 0.0249(10) -0.0031(8) -0.0036(8) -0.0057(8)
C3 0.0271(11) 0.0221(10) 0.0212(10) -0.0071(8) -0.0019(8) -0.0065(8)
N3 0.0204(8) 0.0209(9) 0.0212(8) -0.0063(7) -0.0002(6) -0.0088(7)
N2 0.0175(8) 0.0186(8) 0.0180(8) -0.0042(6) 0.0011(6) -0.0058(6)
C4 0.0168(9) 0.0206(10) 0.0186(9) -0.0019(7) -0.0010(7) -0.0058(7)
C5 0.0277(11) 0.0333(12) 0.0249(11) -0.0085(9) 0.0069(9) -0.0150(10)
O2 0.0609(13) 0.0254(9) 0.0315(9) 0.0048(7) -0.0099(8) -0.0203(8)
O4 0.0435(11) 0.0685(15) 0.0474(12) -0.0147(10) 0.0078(9) -0.0395(11)
O3 0.0529(12) 0.0344(10) 0.0320(10) -0.0142(8) -0.0118(9) 0.0137(9)

loop_
_atom_type_symbol
_atom_type_description
_atom_type_scat_dispersion_real
_atom_type_scat_dispersion_imag
_atom_type_scat_source
C C 0.0033 0.0016 'International Tables Vol C Tables 4.2.6.8 and 6.1.1.4'
N N 0.0061 0.0033 'International Tables Vol C Tables 4.2.6.8 and 6.1.1.4'
Cl Cl 0.1484 0.1585 'International Tables Vol C Tables 4.2.6.8 and 6.1.1.4'
Cu Cu 0.3201 1.2651 'International Tables Vol C Tables 4.2.6.8 and 6.1.1.4'
O O 0.0106 0.0060 'International Tables Vol C Tables 4.2.6.8 and 6.1.1.4'
H H 0.0000 0.0000 'International Tables Vol C Tables 4.2.6.8 and 6.1.1.4'

loop_
_geom_angle_atom_site_label_1
_geom_angle_atom_site_label_2
_geom_angle_atom_site_label_3
_geom_angle
_geom_angle_site_symmetry_1
_geom_angle_site_symmetry_3
_geom_angle_publ_flag
Cl2 O1 Cu1 129.41(10) . . ?
N3 Cu1 N3 180.0 . 2_676 ?
N3 Cu1 N1 79.92(7) . . ?
N3 Cu1 N1 100.08(7) 2_676 . ?
N3 Cu1 N1 100.08(7) . 2_676 ?
N3 Cu1 N1 79.92(7) 2_676 2_676 ?
N1 Cu1 N1 180.0 . 2_676 ?
N3 Cu1 O1 90.48(7) . . ?
N3 Cu1 O1 89.52(7) 2_676 . ?
N1 Cu1 O1 91.53(6) . . ?
N1 Cu1 O1 88.46(6) 2_676 . ?
O3 Cl2 O2 109.62(13) . . ?
O3 Cl2 O4 109.84(14) . . ?
O2 Cl2 O4 107.72(13) . . ?
O3 Cl2 O1 110.44(10) . . ?
O2 Cl2 O1 109.33(11) . . ?
O4 Cl2 O1 109.84(12) . . ?
C3 C2 C1 104.8(2) . . ?
C3 C2 H2 127.6 . . ?
C1 C2 H2 127.6 . . ?
C1 N1 N2 104.24(16) . . ?
C1 N1 Cu1 144.64(15) . . ?
N2 N1 Cu1 110.55(12) . . ?
N1 C1 C2 111.9(2) . . ?
N1 C1 Cl1 121.00(17) . . ?
C2 C1 Cl1 127.04(17) . . ?
N2 C3 C2 107.4(2) . . ?
N2 C3 H3 126.3 . . ?
C2 C3 H3 126.3 . . ?
C4 N3 Cu1 117.61(15) . . ?
C4 N3 H3A 121.2 . . ?
Cu1 N3 H3A 121.2 . . ?
C3 N2 N1 111.62(17) . . ?
C3 N2 C4 130.69(18) . . ?
N1 N2 C4 116.91(16) . . ?
N3 C4 N2 114.97(19) . . ?
N3 C4 C5 128.0(2) . . ?
N2 C4 C5 117.05(18) . . ?
C4 C5 H5A 109.5 . . ?
C4 C5 H5B 109.5 . . ?
H5A C5 H5B 109.5 . . ?
C4 C5 H5C 109.5 . . ?
H5A C5 H5C 109.5 . . ?
H5B C5 H5C 109.5 . . ?

loop_
_geom_bond_atom_site_label_1
_geom_bond_atom_site_label_2
_geom_bond_distance
_geom_bond_site_symmetry_2
_geom_bond_publ_flag
O1 Cl2 1.4486(16) . ?
O1 Cu1 2.5178(16) . ?
Cu1 N3 1.9638(18) . ?
Cu1 N3 1.9638(18) 2_676 ?
Cu1 N1 2.0221(17) . ?
Cu1 N1 2.0221(17) 2_676 ?
Cl2 O3 1.4238(18) . ?
Cl2 O2 1.4333(18) . ?
Cl2 O4 1.440(2) . ?
Cl1 C1 1.694(2) . ?
C2 C3 1.360(3) . ?
C2 C1 1.410(3) . ?
C2 H2 0.9500 . ?
N1 C1 1.324(3) . ?
N1 N2 1.369(2) . ?
C3 N2 1.355(3) . ?
C3 H3 0.9500 . ?
N3 C4 1.270(3) . ?
N3 H3A 0.8800 . ?
N2 C4 1.403(3) . ?
C4 C5 1.473(3) . ?
C5 H5A 0.9800 . ?
C5 H5B 0.9800 . ?
C5 H5C 0.9800 . ?
